data_7034135
loop_
_publ_author_name
'Sobieray, Miriam'
'Gode, Jens'
'Seidel, Christiane'
'Po\&s, Marieke'
'Feldmann, Claus'
'Ruschewitz, Uwe'

_publ_section_title
;
 Bright luminescence in lanthanide coordination polymers with
 tetrafluoroterephthalate as a bridging ligand.
;
_journal_issue 13
_journal_name_full 'Dalton transactions (Cambridge, England : 2003)'
_journal_page_first 6249
_journal_page_last 6259
_journal_paper_doi 10.1039/c4dt03733b
_journal_volume 44
_journal_year 2015
_chemical_formula_sum 'C12 H12 Er F4 N O9 S2'
_chemical_formula_weight 621.61
_chemical_name_systematic
;
 ?
;
_space_group_crystal_system orthorhombic
_space_group_IT_number 61
_space_group_name_Hall '-P 2ac 2ab'
_space_group_name_H-M_alt 'P b c a'
_symmetry_space_group_name_Hall '-P 2ac 2ab'
_symmetry_space_group_name_H-M 'P b c a'
_atom_sites_solution_hydrogens geom
_audit_creation_method SHELXL-2013
_audit_update_record
;
2014-09-19 deposited with the CCDC.
2015-02-20 downloaded from the CCDC.
;
_cell_angle_alpha 90
_cell_angle_beta 90
_cell_angle_gamma 90
_cell_formula_units_Z 8
_cell_length_a 15.4177(13)
_cell_length_b 15.0482(9)
_cell_length_c 16.6749(11)
_cell_measurement_reflns_used 25119
_cell_measurement_temperature 293(2)
_cell_measurement_theta_max 54.78
_cell_measurement_theta_min 1.91
_cell_volume 3868.7(5)
_computing_structure_refinement 'SHELXL-2013 (Sheldrick, 2013)'
_diffrn_ambient_temperature 293(2)
_diffrn_measured_fraction_theta_full 1.000
_diffrn_measured_fraction_theta_max 0.986
_diffrn_measurement_device_type 'STOE IPDS II'
_diffrn_measurement_method '\f and \w scans'
_diffrn_radiation_type MoK\a
_diffrn_radiation_wavelength 0.71073
_diffrn_reflns_av_R_equivalents 0.0453
_diffrn_reflns_av_unetI/netI 0.0179
_diffrn_reflns_Laue_measured_fraction_full 1.000
_diffrn_reflns_Laue_measured_fraction_max 0.986
_diffrn_reflns_limit_h_max 19
_diffrn_reflns_limit_h_min -19
_diffrn_reflns_limit_k_max 18
_diffrn_reflns_limit_k_min -19
_diffrn_reflns_limit_l_max 21
_diffrn_reflns_limit_l_min -18
_diffrn_reflns_number 40534
_diffrn_reflns_point_group_measured_fraction_full 1.000
_diffrn_reflns_point_group_measured_fraction_max 0.986
_diffrn_reflns_theta_full 25.242
_diffrn_reflns_theta_max 27.323
_diffrn_reflns_theta_min 2.251
_exptl_absorpt_coefficient_mu 4.638
_exptl_absorpt_correction_T_max 0.5704
_exptl_absorpt_correction_T_min 0.4140
_exptl_absorpt_correction_type numerical
_exptl_absorpt_process_details 'STOE XRed, XShape'
_exptl_crystal_colour pink
_exptl_crystal_density_diffrn 2.134
_exptl_crystal_description block
_exptl_crystal_F_000 2392
_exptl_crystal_recrystallization_method 'diffusion controlled crystallization'
_exptl_crystal_size_max 0.45
_exptl_crystal_size_mid 0.30
_exptl_crystal_size_min 0.25
_refine_diff_density_max 1.168
_refine_diff_density_min -1.673
_refine_diff_density_rms 0.166
_refine_ls_extinction_coef 0.00056(7)
_refine_ls_extinction_expression Fc^*^=kFc[1+0.001xFc^2^\l^3^/sin(2\q)]^-1/4^
_refine_ls_extinction_method SHELXL
_refine_ls_goodness_of_fit_ref 1.105
_refine_ls_hydrogen_treatment constr
_refine_ls_matrix_type full
_refine_ls_number_parameters 267
_refine_ls_number_reflns 4305
_refine_ls_number_restraints 0
_refine_ls_restrained_S_all 1.105
_refine_ls_R_factor_all 0.0440
_refine_ls_R_factor_gt 0.0351
_refine_ls_shift/su_max 0.001
_refine_ls_shift/su_mean 0.000
_refine_ls_structure_factor_coef Fsqd
_refine_ls_weighting_details 'w=1/[\s^2^(Fo^2^)+(0.0451P)^2^+18.7498P] where P=(Fo^2^+2Fc^2^)/3'
_refine_ls_weighting_scheme calc
_refine_ls_wR_factor_gt 0.0889
_refine_ls_wR_factor_ref 0.1013
_reflns_Friedel_coverage 0.000
_reflns_number_gt 3635
_reflns_number_total 4305
_reflns_threshold_expression 'I > 2\s(I)'
_cod_data_source_file c4dt03733b2.cif
_cod_data_source_block shelxl
_cod_depositor_comments 'Adding full bibliography for 7034127--7034136.cif.'
_cod_database_code 7034135
_shelx_space_group_comment
;
The symmetry employed for this shelxl refinement is uniquely defined
by the following loop, which should always be used as a source of
symmetry information in preference to the above space-group names.
They are only intended as comments.
;
_shelxl_version_number 2013-4

loop_
_space_group_symop_operation_xyz
'x, y, z'
'-x+1/2, -y, z+1/2'
'x+1/2, -y+1/2, -z'
'-x, y+1/2, -z+1/2'
'-x, -y, -z'
'x-1/2, y, -z-1/2'
'-x-1/2, y-1/2, z'
'x, -y-1/2, z-1/2'

loop_
_atom_site_label
_atom_site_type_symbol
_atom_site_fract_x
_atom_site_fract_y
_atom_site_fract_z
_atom_site_U_iso_or_equiv
_atom_site_adp_type
_atom_site_occupancy
_atom_site_site_symmetry_order
_atom_site_calc_flag
_atom_site_refinement_flags_posn
_atom_site_refinement_flags_adp
Er1 Er 0.47503(2) 0.50503(2) -0.36985(2) 0.02379(11) Uani 1 1 d . .
S20 S 0.65745(10) 0.52093(11) -0.23979(10) 0.0423(3) Uani 1 1 d . .
S30 S 0.45862(10) 0.70633(11) -0.27444(10) 0.0434(4) Uani 1 1 d . .
F3 F 0.2368(2) 0.3847(2) -0.4729(3) 0.0611(11) Uani 1 1 d . .
F4 F 0.4400(2) 0.1758(3) -0.5658(3) 0.0638(12) Uani 1 1 d . .
F5 F 0.3143(2) 0.0536(3) -0.5787(3) 0.0634(12) Uani 1 1 d . .
F8 F 0.1111(2) 0.2631(3) -0.4862(3) 0.0551(10) Uani 1 1 d . .
O1 O 0.4340(3) 0.3767(3) -0.4417(2) 0.0372(9) Uani 1 1 d . .
O2 O 0.5603(3) 0.6149(3) -0.4253(2) 0.0383(9) Uani 1 1 d . .
O3 O 0.4528(3) 0.3845(3) -0.2754(3) 0.0524(12) Uani 1 1 d . .
O4 O 0.3384(3) 0.4529(3) -0.3135(3) 0.0537(12) Uani 1 1 d . .
O5 O 0.3262(4) 0.3307(4) -0.2449(4) 0.087(2) Uani 1 1 d . .
O6 O 0.6038(2) 0.4278(3) -0.3961(2) 0.0373(9) Uani 1 1 d . .
O7 O 0.3877(3) 0.5544(3) -0.4717(2) 0.0405(9) Uani 1 1 d . .
O20 O 0.5634(3) 0.5397(3) -0.2624(2) 0.0397(9) Uani 1 1 d . .
O30 O 0.4121(3) 0.6254(3) -0.3092(3) 0.0414(10) Uani 1 1 d . .
N3 N 0.3712(4) 0.3868(4) -0.2767(3) 0.0493(13) Uani 1 1 d . .
C1 C 0.4118(3) 0.3546(3) -0.5102(3) 0.0288(10) Uani 1 1 d . .
C2 C 0.3424(3) 0.2832(4) -0.5175(3) 0.0309(11) Uani 1 1 d . .
C3 C 0.2571(4) 0.3023(4) -0.4979(3) 0.0361(12) Uani 1 1 d . .
C4 C 0.3587(3) 0.1989(4) -0.5456(4) 0.0377(12) Uani 1 1 d . .
C5 C 0.2935(3) 0.1356(4) -0.5527(4) 0.0361(12) Uani 1 1 d . .
C6 C 0.6355(3) 0.4122(3) -0.4637(3) 0.0306(11) Uani 1 1 d . .
C7 C 0.2085(3) 0.1548(3) -0.5321(3) 0.0283(10) Uani 1 1 d . .
C8 C 0.1929(3) 0.2407(4) -0.5046(3) 0.0349(12) Uani 1 1 d . .
C20 C 0.6686(7) 0.5698(8) -0.1435(5) 0.096(4) Uani 1 1 d . .
H1 H 0.6332 0.5381 -0.1057 0.144 Uiso 1 1 calc R U
H2 H 0.6505 0.6307 -0.1457 0.144 Uiso 1 1 calc R U
H3 H 0.7282 0.5668 -0.1270 0.144 Uiso 1 1 calc R U
C21 C 0.7208(5) 0.5969(6) -0.2953(5) 0.068(2) Uani 1 1 d . .
H10A H 0.7000 0.6562 -0.2862 0.102 Uiso 1 1 calc R U
H10B H 0.7167 0.5831 -0.3514 0.102 Uiso 1 1 calc R U
H10C H 0.7803 0.5927 -0.2785 0.102 Uiso 1 1 calc R U
C30 C 0.3839(5) 0.7937(5) -0.2904(6) 0.073(3) Uani 1 1 d . .
H7 H 0.3261 0.7727 -0.2806 0.110 Uiso 1 1 calc R U
H8 H 0.3883 0.8141 -0.3448 0.110 Uiso 1 1 calc R U
H9 H 0.3967 0.8419 -0.2546 0.110 Uiso 1 1 calc R U
C31 C 0.4459(6) 0.6957(6) -0.1687(5) 0.068(2) Uani 1 1 d . .
H4 H 0.4720 0.6412 -0.1511 0.102 Uiso 1 1 calc R U
H5 H 0.3853 0.6953 -0.1556 0.102 Uiso 1 1 calc R U
H6 H 0.4736 0.7449 -0.1425 0.102 Uiso 1 1 calc R U

loop_
_atom_site_aniso_label
_atom_site_aniso_U_11
_atom_site_aniso_U_22
_atom_site_aniso_U_33
_atom_site_aniso_U_23
_atom_site_aniso_U_13
_atom_site_aniso_U_12
Er1 0.01927(14) 0.02485(16) 0.02727(15) -0.00147(8) 0.00032(7) 0.00019(7)
S20 0.0374(8) 0.0433(8) 0.0464(8) -0.0022(6) -0.0141(6) 0.0013(6)
S30 0.0355(7) 0.0392(8) 0.0554(9) -0.0168(7) 0.0027(7) -0.0005(6)
F3 0.044(2) 0.037(2) 0.102(3) -0.026(2) 0.010(2) -0.0046(16)
F4 0.0269(18) 0.055(2) 0.110(4) -0.024(2) 0.015(2) -0.0074(16)
F5 0.039(2) 0.040(2) 0.111(4) -0.027(2) 0.013(2) -0.0077(16)
F8 0.0291(17) 0.052(2) 0.084(3) -0.016(2) 0.0103(18) -0.0021(15)
O1 0.037(2) 0.037(2) 0.037(2) -0.0060(16) -0.0033(17) -0.0106(17)
O2 0.040(2) 0.039(2) 0.035(2) 0.0031(17) 0.0018(17) -0.0099(18)
O3 0.038(2) 0.065(3) 0.054(3) 0.017(2) -0.009(2) -0.008(2)
O4 0.042(2) 0.047(3) 0.072(3) 0.013(2) 0.018(2) 0.007(2)
O5 0.069(4) 0.083(4) 0.110(5) 0.045(4) 0.010(3) -0.029(3)
O6 0.0291(19) 0.047(2) 0.036(2) -0.0038(17) 0.0053(16) 0.0077(17)
O7 0.038(2) 0.043(2) 0.040(2) 0.0057(18) -0.0171(18) 0.0099(18)
O20 0.031(2) 0.054(3) 0.034(2) -0.0080(18) -0.0073(16) -0.0016(18)
O30 0.031(2) 0.038(2) 0.055(3) -0.0195(19) 0.0045(18) 0.0013(17)
N3 0.044(3) 0.052(3) 0.052(3) 0.009(3) 0.013(3) -0.012(3)
C1 0.025(2) 0.025(3) 0.036(3) 0.000(2) -0.004(2) -0.0023(19)
C2 0.025(2) 0.034(3) 0.034(3) -0.001(2) -0.001(2) -0.007(2)
C3 0.036(3) 0.029(3) 0.043(3) -0.005(2) 0.001(2) -0.006(2)
C4 0.024(2) 0.039(3) 0.050(3) -0.001(3) 0.004(2) -0.007(2)
C5 0.026(3) 0.032(3) 0.050(3) -0.010(2) 0.009(2) -0.006(2)
C6 0.028(2) 0.024(3) 0.040(3) -0.003(2) -0.007(2) 0.0022(19)
C7 0.026(2) 0.031(3) 0.028(2) 0.002(2) 0.0011(19) -0.009(2)
C8 0.025(2) 0.035(3) 0.045(3) -0.002(2) 0.003(2) -0.002(2)
C20 0.081(6) 0.147(10) 0.059(5) -0.042(6) -0.030(5) 0.025(7)
C21 0.040(4) 0.069(5) 0.094(6) 0.018(5) -0.014(4) -0.012(3)
C30 0.062(5) 0.040(4) 0.118(7) -0.030(4) -0.023(5) 0.005(3)
C31 0.070(5) 0.076(6) 0.058(5) -0.023(4) 0.006(4) -0.004(4)

loop_
_atom_type_symbol
_atom_type_description
_atom_type_scat_dispersion_real
_atom_type_scat_dispersion_imag
_atom_type_scat_source
C C 0.0033 0.0016 'International Tables Vol C Tables 4.2.6.8 and 6.1.1.4'
H H 0.0000 0.0000 'International Tables Vol C Tables 4.2.6.8 and 6.1.1.4'
Er Er -0.2586 4.9576 'International Tables Vol C Tables 4.2.6.8 and 6.1.1.4'
F F 0.0171 0.0103 'International Tables Vol C Tables 4.2.6.8 and 6.1.1.4'
N N 0.0061 0.0033 'International Tables Vol C Tables 4.2.6.8 and 6.1.1.4'
O O 0.0106 0.0060 'International Tables Vol C Tables 4.2.6.8 and 6.1.1.4'
S S 0.1246 0.1234 'International Tables Vol C Tables 4.2.6.8 and 6.1.1.4'

loop_
_geom_angle_atom_site_label_1
_geom_angle_atom_site_label_2
_geom_angle_atom_site_label_3
_geom_angle
_geom_angle_site_symmetry_1
_geom_angle_site_symmetry_3
O30 Er1 O7 79.72(15) . .
O30 Er1 O2 81.47(15) . .
O7 Er1 O2 78.74(15) . .
O30 Er1 O20 74.27(15) . .
O7 Er1 O20 148.00(16) . .
O2 Er1 O20 79.25(14) . .
O30 Er1 O6 146.53(14) . .
O7 Er1 O6 121.38(14) . .
O2 Er1 O6 78.32(15) . .
O20 Er1 O6 75.94(14) . .
O30 Er1 O1 139.29(14) . .
O7 Er1 O1 74.42(15) . .
O2 Er1 O1 122.40(14) . .
O20 Er1 O1 137.47(15) . .
O6 Er1 O1 74.12(14) . .
O30 Er1 O3 104.18(18) . .
O7 Er1 O3 129.84(15) . .
O2 Er1 O3 151.28(15) . .
O20 Er1 O3 75.44(16) . .
O6 Er1 O3 82.53(15) . .
O1 Er1 O3 71.33(16) . .
O30 Er1 O4 73.61(15) . .
O7 Er1 O4 83.22(16) . .
O2 Er1 O4 151.44(15) . .
O20 Er1 O4 106.48(16) . .
O6 Er1 O4 130.21(15) . .
O1 Er1 O4 72.57(16) . .
O3 Er1 O4 52.21(15) . .
O30 Er1 N3 90.86(16) . .
O7 Er1 N3 106.01(17) . .
O2 Er1 N3 170.20(16) . .
O20 Er1 N3 92.85(16) . .
O6 Er1 N3 105.57(16) . .
O1 Er1 N3 67.39(16) . .
O3 Er1 N3 26.04(16) . .
O4 Er1 N3 26.38(16) . .
O20 S20 C21 106.1(3) . .
O20 S20 C20 103.8(4) . .
C21 S20 C20 98.8(5) . .
O30 S30 C30 103.3(3) . .
O30 S30 C31 104.6(3) . .
C30 S30 C31 98.3(4) . .
C1 O1 Er1 139.8(4) . .
C1 O2 Er1 143.9(4) 5_664 .
N3 O3 Er1 96.2(4) . .
N3 O4 Er1 95.4(3) . .
C6 O6 Er1 126.3(3) . .
C6 O7 Er1 160.7(4) 5_664 .
S20 O20 Er1 135.3(2) . .
S30 O30 Er1 126.8(2) . .
O5 N3 O3 122.9(6) . .
O5 N3 O4 121.8(6) . .
O3 N3 O4 115.3(5) . .
O5 N3 Er1 172.6(6) . .
O3 N3 Er1 57.7(3) . .
O4 N3 Er1 58.2(3) . .
O1 C1 O2 126.9(5) . 5_664
O1 C1 C2 117.3(5) . .
O2 C1 C2 115.8(4) 5_664 .
C4 C2 C3 116.3(5) . .
C4 C2 C1 123.4(5) . .
C3 C2 C1 120.2(5) . .
F3 C3 C8 119.0(5) . .
F3 C3 C2 119.0(5) . .
C8 C3 C2 122.0(5) . .
F4 C4 C2 119.6(5) . .
F4 C4 C5 118.4(5) . .
C2 C4 C5 122.0(5) . .
F5 C5 C7 119.8(5) . .
F5 C5 C4 118.9(5) . .
C7 C5 C4 121.4(5) . .
O7 C6 O6 126.5(5) 5_664 .
O7 C6 C7 116.3(5) 5_664 3_554
O6 C6 C7 117.2(5) . 3_554
C5 C7 C8 116.0(5) . .
C5 C7 C6 123.6(5) . 3_454
C8 C7 C6 120.4(5) . 3_454
F8 C8 C3 119.7(5) . .
F8 C8 C7 118.0(5) . .
C3 C8 C7 122.3(5) . .
S20 C20 H1 109.5 . .
S20 C20 H2 109.5 . .
H1 C20 H2 109.5 . .
S20 C20 H3 109.5 . .
H1 C20 H3 109.5 . .
H2 C20 H3 109.5 . .
S20 C21 H10A 109.5 . .
S20 C21 H10B 109.5 . .
H10A C21 H10B 109.5 . .
S20 C21 H10C 109.5 . .
H10A C21 H10C 109.5 . .
H10B C21 H10C 109.5 . .
S30 C30 H7 109.5 . .
S30 C30 H8 109.5 . .
H7 C30 H8 109.5 . .
S30 C30 H9 109.5 . .
H7 C30 H9 109.5 . .
H8 C30 H9 109.5 . .
S30 C31 H4 109.5 . .
S30 C31 H5 109.5 . .
H4 C31 H5 109.5 . .
S30 C31 H6 109.5 . .
H4 C31 H6 109.5 . .
H5 C31 H6 109.5 . .

loop_
_geom_bond_atom_site_label_1
_geom_bond_atom_site_label_2
_geom_bond_distance
_geom_bond_site_symmetry_2
Er1 O30 2.290(4) .
Er1 O7 2.291(4) .
Er1 O2 2.306(4) .
Er1 O20 2.311(4) .
Er1 O6 2.342(4) .
Er1 O1 2.359(4) .
Er1 O3 2.427(5) .
Er1 O4 2.436(4) .
Er1 N3 2.853(5) .
S20 O20 1.524(4) .
S20 C21 1.766(8) .
S20 C20 1.774(8) .
S30 O30 1.528(4) .
S30 C30 1.769(8) .
S30 C31 1.781(8) .
F3 C3 1.345(6) .
F4 C4 1.343(6) .
F5 C5 1.347(6) .
F8 C8 1.342(6) .
O1 C1 1.238(6) .
O2 C1 1.246(6) 5_664
O3 N3 1.260(7) .
O4 N3 1.273(7) .
O5 N3 1.214(7) .
O6 C6 1.251(7) .
O7 C6 1.241(6) 5_664
C1 O2 1.246(6) 5_664
C1 C2 1.520(7) .
C2 C4 1.376(8) .
C2 C3 1.386(8) .
C3 C8 1.360(8) .
C4 C5 1.390(7) .
C5 C7 1.385(7) .
C6 O7 1.241(6) 5_664
C6 C7 1.513(7) 3_554
C7 C8 1.393(8) .
C7 C6 1.513(7) 3_454
C20 H1 0.9600 .
C20 H2 0.9600 .
C20 H3 0.9600 .
C21 H10A 0.9600 .
C21 H10B 0.9600 .
C21 H10C 0.9600 .
C30 H7 0.9600 .
C30 H8 0.9600 .
C30 H9 0.9600 .
C31 H4 0.9600 .
C31 H5 0.9600 .
C31 H6 0.9600 .

loop_
_geom_torsion_atom_site_label_1
_geom_torsion_atom_site_label_2
_geom_torsion_atom_site_label_3
_geom_torsion_atom_site_label_4
_geom_torsion
_geom_torsion_site_symmetry_1
_geom_torsion_site_symmetry_4
C21 S20 O20 Er1 78.8(5) . .
C20 S20 O20 Er1 -177.6(5) . .
C30 S30 O30 Er1 147.9(4) . .
C31 S30 O30 Er1 -109.7(4) . .
Er1 O3 N3 O5 171.3(7) . .
Er1 O3 N3 O4 -9.3(6) . .
Er1 O4 N3 O5 -171.3(7) . .
Er1 O4 N3 O3 9.2(6) . .
Er1 O1 C1 O2 36.6(9) . 5_664
Er1 O1 C1 C2 -142.8(4) . .
O1 C1 C2 C4 -110.5(6) . .
O2 C1 C2 C4 70.0(7) 5_664 .
O1 C1 C2 C3 71.7(7) . .
O2 C1 C2 C3 -107.8(6) 5_664 .
C4 C2 C3 F3 -177.6(5) . .
C1 C2 C3 F3 0.4(8) . .
C4 C2 C3 C8 1.1(9) . .
C1 C2 C3 C8 179.0(5) . .
C3 C2 C4 F4 -179.9(6) . .
C1 C2 C4 F4 2.2(9) . .
C3 C2 C4 C5 -1.2(9) . .
C1 C2 C4 C5 -179.1(6) . .
F4 C4 C5 F5 0.5(9) . .
C2 C4 C5 F5 -178.3(6) . .
F4 C4 C5 C7 179.3(6) . .
C2 C4 C5 C7 0.5(10) . .
Er1 O6 C6 O7 11.7(8) . 5_664
Er1 O6 C6 C7 -167.4(3) . 3_554
F5 C5 C7 C8 179.1(5) . .
C4 C5 C7 C8 0.3(9) . .
F5 C5 C7 C6 0.6(9) . 3_454
C4 C5 C7 C6 -178.2(5) . 3_454
F3 C3 C8 F8 -0.1(9) . .
C2 C3 C8 F8 -178.8(5) . .
F3 C3 C8 C7 178.3(5) . .
C2 C3 C8 C7 -0.4(9) . .
C5 C7 C8 F8 178.1(5) . .
C6 C7 C8 F8 -3.4(8) 3_454 .
C5 C7 C8 C3 -0.3(9) . .
C6 C7 C8 C3 178.2(5) 3_454 .
